data_4307529
loop_
_publ_author_name
'Young-Kwan Lim'
'Scott Wallace'
'John C. Bollinger'
'Xufang Chen'
'Dongwhan Lee'

_publ_section_title
;
Triferrocenes Built on a C3-Symmetric Ligand Platform: Entry to
Redox-Activepseudo-Triphenylenes via Chelation-Driven Stereoselection of
Triple Schiff Bases
;
_journal_name_full 'Inorganic Chemistry'
_journal_page_first 1694
_journal_page_last 1703
_journal_paper_doi 10.1021/ic062029v
_journal_volume 46
_journal_year 2007
_chemical_formula_moiety 'C17 H14 B F2 Fe N O'
_chemical_formula_sum 'C17 H14 B F2 Fe N O'
_chemical_formula_weight 352.95
_chemical_name_systematic
;
 ?
;
_space_group_IT_number 14
_symmetry_cell_setting monoclinic
_symmetry_space_group_name_Hall '-P 2yn'
_symmetry_space_group_name_H-M 'P 1 21/n 1'
_atom_sites_solution_hydrogens difmap
_atom_sites_solution_primary direct
_atom_sites_solution_secondary difmap
_audit_creation_method SHELXL-97
_cell_angle_alpha 90.00
_cell_angle_beta 94.481(15)
_cell_angle_gamma 90.00
_cell_formula_units_Z 4
_cell_length_a 6.229(3)
_cell_length_b 14.553(8)
_cell_length_c 15.613(8)
_cell_measurement_reflns_used 1014
_cell_measurement_temperature 118(2)
_cell_measurement_theta_max 37.97
_cell_measurement_theta_min 3.83
_cell_volume 1411.0(13)
_computing_cell_refinement 'SAINT 6.45A (Bruker, 2004)'
_computing_data_collection 'SMART 5.630 (Bruker, 2003)'
_computing_data_reduction 'SAINT 6.45A (Bruker, 2004)'
_computing_structure_refinement 'SHELXL-97 (Sheldrick, 1997)'
_computing_structure_solution 'SHELXS-97 (Sheldrick, 1997)'
_diffrn_ambient_temperature 118(2)
_diffrn_detector_area_resol_mean 44.52
_diffrn_measured_fraction_theta_full 1.000
_diffrn_measured_fraction_theta_max 1.000
_diffrn_measurement_device_type 'Bruker Platform goniometer'
_diffrn_measurement_method '\w scans'
_diffrn_radiation_monochromator graphite
_diffrn_radiation_source 'normal-focus sealed tube'
_diffrn_radiation_type MoK\a
_diffrn_radiation_wavelength 0.71073
_diffrn_reflns_av_R_equivalents 0.0379
_diffrn_reflns_av_sigmaI/netI 0.0293
_diffrn_reflns_limit_h_max 8
_diffrn_reflns_limit_h_min -8
_diffrn_reflns_limit_k_max 20
_diffrn_reflns_limit_k_min -20
_diffrn_reflns_limit_l_max 21
_diffrn_reflns_limit_l_min -21
_diffrn_reflns_number 19024
_diffrn_reflns_theta_full 30.00
_diffrn_reflns_theta_max 30.00
_diffrn_reflns_theta_min 1.92
_diffrn_standards_number 0
_exptl_absorpt_coefficient_mu 1.093
_exptl_absorpt_correction_T_max 0.9304
_exptl_absorpt_correction_T_min 0.7249
_exptl_absorpt_correction_type gaussian
_exptl_absorpt_process_details 'Face-indexed absorption correction via XPREP 6.12 (Bruker, 2001)'
_exptl_crystal_colour purple
_exptl_crystal_density_diffrn 1.661
_exptl_crystal_density_method 'not measured'
_exptl_crystal_description block
_exptl_crystal_F_000 720
_exptl_crystal_size_max 0.41
_exptl_crystal_size_mid 0.13
_exptl_crystal_size_min 0.09
_refine_diff_density_max 0.511
_refine_diff_density_min -0.302
_refine_diff_density_rms 0.075
_refine_ls_extinction_method none
_refine_ls_goodness_of_fit_ref 1.049
_refine_ls_hydrogen_treatment refall
_refine_ls_matrix_type full
_refine_ls_number_parameters 264
_refine_ls_number_reflns 4109
_refine_ls_number_restraints 0
_refine_ls_restrained_S_all 1.049
_refine_ls_R_factor_all 0.0397
_refine_ls_R_factor_gt 0.0310
_refine_ls_shift/su_max 0.002
_refine_ls_shift/su_mean 0.000
_refine_ls_structure_factor_coef Fsqd
_refine_ls_weighting_details
; calc
   [\s^2^(Fo^2^)+1.1*Fo^2^+(0.04Fo^2^)^2^]^-1^
;
_refine_ls_weighting_scheme calc
_refine_ls_wR_factor_gt 0.0775
_refine_ls_wR_factor_ref 0.0861
_reflns_number_gt 3461
_reflns_number_total 4109
_reflns_threshold_expression 'I > 2\s(I)'
_cod_data_source_file ic062029vsi20061023_110752.cif
_cod_data_source_block 05188
_cod_depositor_comments
;
The following automatic conversions were performed:
'_symmetry_cell_setting' value 'Monoclinic' changed to 'monoclinic'
according to '/home/saulius/struct/CIF-dictionaries/cif_core.dic'
dictionary named 'cif_core.dic' version 2.4.1 from 2010-06-29.

Automatic conversion script
Id: cif_fix_enum 1527 2010-12-29 10:47:43Z saulius 
;
_cod_original_sg_symbol_H-M 'P 21/n'
_cod_database_code 4307529

loop_
_symmetry_equiv_pos_as_xyz
'x, y, z'
'-x+1/2, y+1/2, -z+1/2'
'-x, -y, -z'
'x-1/2, -y-1/2, z-1/2'

loop_
_atom_site_label
_atom_site_type_symbol
_atom_site_fract_x
_atom_site_fract_y
_atom_site_fract_z
_atom_site_U_iso_or_equiv
_atom_site_adp_type
_atom_site_occupancy
_atom_site_symmetry_multiplicity
_atom_site_calc_flag
_atom_site_refinement_flags
_atom_site_disorder_assembly
_atom_site_disorder_group
Fe1 Fe 0.31071(3) 0.558553(14) 0.207148(14) 0.01158(7) Uani 1 1 d . . .
C2 C 0.0663(3) 0.57932(12) 0.11404(12) 0.0236(4) Uani 1 1 d . . .
C3 C 0.0778(3) 0.65382(12) 0.17290(12) 0.0231(4) Uani 1 1 d . . .
C4 C 0.2842(3) 0.69413(12) 0.17246(13) 0.0240(4) Uani 1 1 d . . .
C5 C 0.4018(3) 0.64493(14) 0.11336(13) 0.0269(4) Uani 1 1 d . . .
C6 C 0.2670(4) 0.57384(13) 0.07734(12) 0.0263(4) Uani 1 1 d . . .
C7 C 0.2359(2) 0.44551(10) 0.27647(10) 0.0127(3) Uani 1 1 d . . .
C8 C 0.2819(3) 0.52241(11) 0.33198(10) 0.0157(3) Uani 1 1 d . . .
C9 C 0.4949(3) 0.55354(10) 0.32165(10) 0.0148(3) Uani 1 1 d . . .
C10 C 0.5848(2) 0.49645(10) 0.25966(10) 0.0137(3) Uani 1 1 d . . .
C11 C 0.4251(2) 0.43005(10) 0.23204(10) 0.0118(3) Uani 1 1 d . . .
N12 N 0.4534(2) 0.35820(8) 0.17162(8) 0.0109(2) Uani 1 1 d . . .
C13 C 0.2901(2) 0.32735(10) 0.12315(10) 0.0122(3) Uani 1 1 d . . .
C14 C 0.3118(2) 0.25443(10) 0.06305(10) 0.0119(3) Uani 1 1 d . . .
C15 C 0.1360(2) 0.22708(11) 0.00679(10) 0.0148(3) Uani 1 1 d . . .
C16 C 0.1608(3) 0.15717(11) -0.05116(10) 0.0170(3) Uani 1 1 d . . .
C17 C 0.3606(3) 0.11335(11) -0.05279(10) 0.0162(3) Uani 1 1 d . . .
C18 C 0.5357(2) 0.13890(11) 0.00234(10) 0.0149(3) Uani 1 1 d . . .
C19 C 0.5123(2) 0.21012(10) 0.06057(10) 0.0121(3) Uani 1 1 d . . .
O20 O 0.67950(17) 0.23412(8) 0.11513(8) 0.0157(2) Uani 1 1 d . . .
B21 B 0.6887(3) 0.31980(12) 0.16220(11) 0.0129(3) Uani 1 1 d . . .
F22 F 0.79655(15) 0.38686(7) 0.11836(7) 0.0187(2) Uani 1 1 d . . .
F23 F 0.79106(15) 0.30603(7) 0.24222(6) 0.0187(2) Uani 1 1 d . . .
H2 H -0.048(4) 0.5389(17) 0.1005(16) 0.032(6) Uiso 1 1 d . . .
H3 H -0.037(4) 0.6733(18) 0.2086(17) 0.040(7) Uiso 1 1 d . . .
H4 H 0.342(5) 0.743(2) 0.2089(18) 0.049(8) Uiso 1 1 d . . .
H5 H 0.558(4) 0.6553(18) 0.1007(17) 0.040(7) Uiso 1 1 d . . .
H6 H 0.300(4) 0.530(2) 0.0384(17) 0.044(7) Uiso 1 1 d . . .
H7 H 0.105(4) 0.4102(16) 0.2713(15) 0.023(5) Uiso 1 1 d . . .
H8 H 0.169(4) 0.5499(15) 0.3694(14) 0.023(6) Uiso 1 1 d . . .
H9 H 0.563(3) 0.6036(14) 0.3496(13) 0.015(5) Uiso 1 1 d . . .
H10 H 0.721(4) 0.5029(15) 0.2382(14) 0.022(5) Uiso 1 1 d . . .
H13 H 0.148(3) 0.3547(15) 0.1263(14) 0.019(5) Uiso 1 1 d . . .
H15 H -0.003(4) 0.2596(15) 0.0091(15) 0.023(6) Uiso 1 1 d . . .
H16 H 0.044(4) 0.1382(16) -0.0893(15) 0.025(6) Uiso 1 1 d . . .
H17 H 0.373(4) 0.0666(15) -0.0907(15) 0.021(5) Uiso 1 1 d . . .
H18 H 0.672(3) 0.1080(14) 0.0014(14) 0.019(5) Uiso 1 1 d . . .

loop_
_atom_site_aniso_label
_atom_site_aniso_U_11
_atom_site_aniso_U_22
_atom_site_aniso_U_33
_atom_site_aniso_U_23
_atom_site_aniso_U_13
_atom_site_aniso_U_12
Fe1 0.01318(11) 0.00888(11) 0.01250(12) 0.00024(7) -0.00013(8) -0.00011(7)
C2 0.0265(9) 0.0176(8) 0.0244(9) 0.0058(6) -0.0120(7) -0.0039(7)
C3 0.0236(8) 0.0180(8) 0.0271(9) 0.0039(6) -0.0019(7) 0.0067(6)
C4 0.0303(9) 0.0114(7) 0.0287(9) 0.0035(6) -0.0084(7) -0.0011(6)
C5 0.0254(9) 0.0264(9) 0.0289(10) 0.0155(7) 0.0028(7) -0.0013(7)
C6 0.0428(11) 0.0224(9) 0.0131(8) 0.0029(6) -0.0011(7) 0.0073(8)
C7 0.0140(6) 0.0110(6) 0.0135(7) 0.0007(5) 0.0031(5) -0.0007(5)
C8 0.0201(7) 0.0137(7) 0.0135(7) -0.0010(5) 0.0025(6) 0.0009(6)
C9 0.0181(7) 0.0122(7) 0.0134(7) -0.0015(5) -0.0030(5) -0.0001(5)
C10 0.0128(6) 0.0135(6) 0.0145(7) -0.0006(5) -0.0016(5) -0.0005(5)
C11 0.0112(6) 0.0115(6) 0.0124(6) -0.0011(5) 0.0001(5) 0.0010(5)
N12 0.0106(5) 0.0102(5) 0.0121(6) -0.0003(4) 0.0013(4) 0.0008(4)
C13 0.0102(6) 0.0126(6) 0.0138(6) 0.0007(5) 0.0013(5) 0.0004(5)
C14 0.0114(6) 0.0113(6) 0.0131(7) -0.0004(5) 0.0015(5) 0.0000(5)
C15 0.0131(6) 0.0164(7) 0.0147(7) -0.0010(5) 0.0005(5) -0.0005(5)
C16 0.0170(7) 0.0190(7) 0.0147(7) -0.0034(6) -0.0010(6) -0.0021(6)
C17 0.0207(7) 0.0140(7) 0.0141(7) -0.0028(5) 0.0027(6) -0.0008(6)
C18 0.0153(7) 0.0129(7) 0.0169(7) -0.0009(5) 0.0034(6) 0.0022(5)
C19 0.0120(6) 0.0107(6) 0.0137(6) 0.0011(5) 0.0010(5) 0.0000(5)
O20 0.0108(5) 0.0154(5) 0.0206(6) -0.0048(4) -0.0022(4) 0.0034(4)
B21 0.0094(7) 0.0134(7) 0.0158(8) -0.0005(6) 0.0005(6) 0.0016(5)
F22 0.0152(4) 0.0175(5) 0.0242(5) 0.0016(4) 0.0060(4) -0.0013(3)
F23 0.0165(4) 0.0206(5) 0.0179(5) -0.0012(4) -0.0050(4) 0.0044(4)

loop_
_atom_type_symbol
_atom_type_description
_atom_type_scat_dispersion_real
_atom_type_scat_dispersion_imag
_atom_type_scat_source
C C 0.0033 0.0016 'International Tables Vol C Tables 4.2.6.8 and 6.1.1.4'
H H 0.0000 0.0000 'International Tables Vol C Tables 4.2.6.8 and 6.1.1.4'
B B 0.0013 0.0007 'International Tables Vol C Tables 4.2.6.8 and 6.1.1.4'
N N 0.0061 0.0033 'International Tables Vol C Tables 4.2.6.8 and 6.1.1.4'
O O 0.0106 0.0060 'International Tables Vol C Tables 4.2.6.8 and 6.1.1.4'
F F 0.0171 0.0103 'International Tables Vol C Tables 4.2.6.8 and 6.1.1.4'
Fe Fe 0.3463 0.8444 'International Tables Vol C Tables 4.2.6.8 and 6.1.1.4'

loop_
_exptl_crystal_face_index_h
_exptl_crystal_face_index_k
_exptl_crystal_face_index_l
_exptl_crystal_face_perp_dist
0.00 1.00 1.00 0.0500
1.00 0.00 1.00 0.2210
-1.00 0.00 -1.00 0.1850
0.00 -1.00 -2.00 0.0430
0.00 1.00 2.00 0.0530
0.00 0.00 1.00 0.0590
0.00 0.00 -1.00 0.0310
0.00 1.00 -1.00 0.0800
0.00 -1.00 1.00 0.0460

loop_
_geom_angle_atom_site_label_1
_geom_angle_atom_site_label_2
_geom_angle_atom_site_label_3
_geom_angle
_geom_angle_site_symmetry_1
_geom_angle_site_symmetry_3
_geom_angle_publ_flag
C11 Fe1 C6 108.01(7) . . ?
C11 Fe1 C8 68.60(6) . . ?
C6 Fe1 C8 164.64(8) . . ?
C11 Fe1 C7 41.17(6) . . ?
C6 Fe1 C7 126.66(7) . . ?
C8 Fe1 C7 41.02(6) . . ?
C11 Fe1 C2 120.25(7) . . ?
C6 Fe1 C2 40.66(9) . . ?
C8 Fe1 C2 126.97(8) . . ?
C7 Fe1 C2 107.94(7) . . ?
C11 Fe1 C5 126.25(8) . . ?
C6 Fe1 C5 40.76(8) . . ?
C8 Fe1 C5 153.28(8) . . ?
C7 Fe1 C5 164.26(8) . . ?
C2 Fe1 C5 68.44(8) . . ?
C11 Fe1 C10 41.06(6) . . ?
C6 Fe1 C10 119.32(8) . . ?
C8 Fe1 C10 68.67(7) . . ?
C7 Fe1 C10 69.49(7) . . ?
C2 Fe1 C10 154.47(7) . . ?
C5 Fe1 C10 106.80(8) . . ?
C11 Fe1 C3 154.93(7) . . ?
C6 Fe1 C3 68.23(8) . . ?
C8 Fe1 C3 108.10(7) . . ?
C7 Fe1 C3 119.83(8) . . ?
C2 Fe1 C3 40.60(8) . . ?
C5 Fe1 C3 68.10(8) . . ?
C10 Fe1 C3 162.94(7) . . ?
C11 Fe1 C9 68.62(6) . . ?
C6 Fe1 C9 153.48(8) . . ?
C8 Fe1 C9 40.73(7) . . ?
C7 Fe1 C9 69.16(7) . . ?
C2 Fe1 C9 164.00(8) . . ?
C5 Fe1 C9 118.64(8) . . ?
C10 Fe1 C9 40.68(6) . . ?
C3 Fe1 C9 126.10(7) . . ?
C11 Fe1 C4 163.39(7) . . ?
C6 Fe1 C4 68.28(8) . . ?
C8 Fe1 C4 119.30(7) . . ?
C7 Fe1 C4 153.94(7) . . ?
C2 Fe1 C4 68.25(7) . . ?
C5 Fe1 C4 40.49(8) . . ?
C10 Fe1 C4 125.36(7) . . ?
C3 Fe1 C4 40.38(8) . . ?
C9 Fe1 C4 107.04(7) . . ?
C6 C2 C3 107.65(16) . . ?
C6 C2 Fe1 69.38(11) . . ?
C3 C2 Fe1 69.84(10) . . ?
C4 C3 C2 108.29(17) . . ?
C4 C3 Fe1 69.89(11) . . ?
C2 C3 Fe1 69.56(10) . . ?
C3 C4 C5 108.07(17) . . ?
C3 C4 Fe1 69.74(10) . . ?
C5 C4 Fe1 69.54(10) . . ?
C4 C5 C6 107.83(17) . . ?
C4 C5 Fe1 69.96(11) . . ?
C6 C5 Fe1 69.33(11) . . ?
C2 C6 C5 108.17(17) . . ?
C2 C6 Fe1 69.96(11) . . ?
C5 C6 Fe1 69.92(11) . . ?
C8 C7 C11 106.45(13) . . ?
C8 C7 Fe1 69.38(9) . . ?
C11 C7 Fe1 68.86(9) . . ?
C9 C8 C7 108.94(14) . . ?
C9 C8 Fe1 69.96(9) . . ?
C7 C8 Fe1 69.59(9) . . ?
C8 C9 C10 108.13(14) . . ?
C8 C9 Fe1 69.31(9) . . ?
C10 C9 Fe1 69.55(9) . . ?
C9 C10 C11 107.36(14) . . ?
C9 C10 Fe1 69.77(9) . . ?
C11 C10 Fe1 68.80(9) . . ?
N12 C11 C10 125.15(13) . . ?
N12 C11 C7 125.71(13) . . ?
C10 C11 C7 109.11(13) . . ?
N12 C11 Fe1 127.45(11) . . ?
C10 C11 Fe1 70.13(9) . . ?
C7 C11 Fe1 69.97(8) . . ?
C13 N12 C11 120.43(13) . . ?
C13 N12 B21 120.74(13) . . ?
C11 N12 B21 118.78(12) . . ?
N12 C13 C14 121.91(14) . . ?
C15 C14 C19 120.13(14) . . ?
C15 C14 C13 120.70(14) . . ?
C19 C14 C13 119.18(14) . . ?
C16 C15 C14 119.80(15) . . ?
C15 C16 C17 119.57(15) . . ?
C18 C17 C16 121.57(15) . . ?
C17 C18 C19 119.17(14) . . ?
O20 C19 C18 119.56(14) . . ?
O20 C19 C14 120.66(14) . . ?
C18 C19 C14 119.75(14) . . ?
C19 O20 B21 123.10(12) . . ?
F23 B21 F22 109.98(13) . . ?
F23 B21 O20 109.50(13) . . ?
F22 B21 O20 110.83(13) . . ?
F23 B21 N12 109.51(13) . . ?
F22 B21 N12 106.45(12) . . ?
O20 B21 N12 110.52(12) . . ?
C6 C2 H2 123.5(15) . . ?
C3 C2 H2 128.9(16) . . ?
Fe1 C2 H2 125.4(16) . . ?
C4 C3 H3 125.8(16) . . ?
C2 C3 H3 125.9(16) . . ?
Fe1 C3 H3 125.4(16) . . ?
C3 C4 H4 126.9(17) . . ?
C5 C4 H4 124.9(17) . . ?
Fe1 C4 H4 122.6(17) . . ?
C4 C5 H5 127.0(15) . . ?
C6 C5 H5 125.1(15) . . ?
Fe1 C5 H5 123.6(15) . . ?
C2 C6 H6 124.1(17) . . ?
C5 C6 H6 127.7(17) . . ?
Fe1 C6 H6 124.6(17) . . ?
C8 C7 H7 126.7(14) . . ?
C11 C7 H7 126.8(14) . . ?
Fe1 C7 H7 127.9(14) . . ?
C9 C8 H8 128.5(13) . . ?
C7 C8 H8 122.4(13) . . ?
Fe1 C8 H8 123.9(13) . . ?
C8 C9 H9 126.2(13) . . ?
C10 C9 H9 125.7(13) . . ?
Fe1 C9 H9 125.8(13) . . ?
C9 C10 H10 126.7(14) . . ?
C11 C10 H10 125.9(14) . . ?
Fe1 C10 H10 124.1(13) . . ?
N12 C13 H13 120.1(13) . . ?
C14 C13 H13 117.9(13) . . ?
C16 C15 H15 121.3(13) . . ?
C14 C15 H15 118.9(13) . . ?
C15 C16 H16 120.5(14) . . ?
C17 C16 H16 119.9(14) . . ?
C18 C17 H17 120.0(14) . . ?
C16 C17 H17 118.4(14) . . ?
C17 C18 H18 121.1(13) . . ?
C19 C18 H18 119.7(13) . . ?

loop_
_geom_bond_atom_site_label_1
_geom_bond_atom_site_label_2
_geom_bond_distance
_geom_bond_site_symmetry_2
_geom_bond_publ_flag
Fe1 C11 2.0281(17) . ?
Fe1 C6 2.036(2) . ?
Fe1 C8 2.0401(19) . ?
Fe1 C7 2.0430(17) . ?
Fe1 C2 2.0436(19) . ?
Fe1 C5 2.0437(19) . ?
Fe1 C10 2.0458(17) . ?
Fe1 C3 2.0472(19) . ?
Fe1 C9 2.0487(18) . ?
Fe1 C4 2.049(2) . ?
C2 C6 1.417(3) . ?
C2 C3 1.419(3) . ?
C3 C4 1.414(3) . ?
C4 C5 1.416(3) . ?
C5 C6 1.421(3) . ?
C7 C8 1.431(2) . ?
C7 C11 1.431(2) . ?
C8 C9 1.423(2) . ?
C9 C10 1.423(2) . ?
C10 C11 1.429(2) . ?
C11 N12 1.4282(19) . ?
N12 C13 1.299(2) . ?
N12 B21 1.586(2) . ?
C13 C14 1.430(2) . ?
C14 C15 1.407(2) . ?
C14 C19 1.409(2) . ?
C15 C16 1.378(2) . ?
C16 C17 1.400(2) . ?
C17 C18 1.386(2) . ?
C18 C19 1.394(2) . ?
C19 O20 1.3392(19) . ?
O20 B21 1.446(2) . ?
B21 F23 1.372(2) . ?
B21 F22 1.394(2) . ?
C2 H2 0.93(2) . ?
C3 H3 0.98(3) . ?
C4 H4 0.97(3) . ?
C5 H5 1.02(3) . ?
C6 H6 0.91(3) . ?
C7 H7 0.96(2) . ?
C8 H8 1.03(2) . ?
C9 H9 0.93(2) . ?
C10 H10 0.94(2) . ?
C13 H13 0.98(2) . ?
C15 H15 0.99(2) . ?
C16 H16 0.95(2) . ?
C17 H17 0.91(2) . ?
C18 H18 0.96(2) . ?
